data_7218116
loop_
_publ_author_name
'Wang, Hua'
'Wei, Wei'
'Wen, Jiangwei'
'Yang, Daoshan'
'Guo, Mengyuan'
'Tian, Laijin'
'You, Jinmao'

_publ_section_title
;
 Copper-catalyzed cyanoalkylarylation of activated alkenes with AIBN: a
 convenient and efficient approach to cyano-containing oxindoles
;
_journal_name_full 'RSC Adv.'
_journal_paper_doi 10.1039/C4RA09022E
_journal_year 2014
_chemical_absolute_configuration rm
_chemical_formula_moiety 'C15 H18 N2 O'
_chemical_formula_sum 'C15 H18 N2 O'
_chemical_formula_weight 242.31
_chemical_name_systematic
;
 ?
;
_space_group_IT_number 19
_symmetry_cell_setting orthorhombic
_symmetry_space_group_name_Hall 'P 2ac 2ab'
_symmetry_space_group_name_H-M 'P 21 21 21'
_atom_sites_solution_hydrogens geom
_atom_sites_solution_primary direct
_atom_sites_solution_secondary difmap
_audit_creation_method SHELXL-97
_cell_angle_alpha 90.00
_cell_angle_beta 90.00
_cell_angle_gamma 90.00
_cell_formula_units_Z 4
_cell_length_a 10.047(2)
_cell_length_b 11.306(2)
_cell_length_c 12.199(2)
_cell_measurement_reflns_used 4022
_cell_measurement_temperature 295(2)
_cell_measurement_theta_max 23.21
_cell_measurement_theta_min 2.46
_cell_volume 1385.7(4)
_computing_cell_refinement 'SAINT (Bruker, 2002)'
_computing_data_collection 'SMART (Bruker, 2002)'
_computing_data_reduction SAINT
_computing_molecular_graphics 'ORTEP-3 for Windows (Farrugia, 1997)'
_computing_publication_material SHELXL97
_computing_structure_refinement 'SHELXL97 (Sheldrick, 1997)'
_computing_structure_solution 'SHELXS97 (Sheldrick, 1997)'
_diffrn_ambient_temperature 295(2)
_diffrn_measured_fraction_theta_full 1.000
_diffrn_measured_fraction_theta_max 1.000
_diffrn_measurement_device_type 'Bruker SMART APEX detector'
_diffrn_measurement_method '\f and \w scans'
_diffrn_radiation_monochromator graphite
_diffrn_radiation_source 'fine-focus sealed tube'
_diffrn_radiation_type MoK\a
_diffrn_radiation_wavelength 0.71073
_diffrn_reflns_av_R_equivalents 0.0254
_diffrn_reflns_av_sigmaI/netI 0.0222
_diffrn_reflns_limit_h_max 12
_diffrn_reflns_limit_h_min -12
_diffrn_reflns_limit_k_max 13
_diffrn_reflns_limit_k_min -13
_diffrn_reflns_limit_l_max 15
_diffrn_reflns_limit_l_min -15
_diffrn_reflns_number 10664
_diffrn_reflns_theta_full 25.98
_diffrn_reflns_theta_max 25.98
_diffrn_reflns_theta_min 2.46
_exptl_absorpt_coefficient_mu 0.074
_exptl_absorpt_correction_T_max 0.9825
_exptl_absorpt_correction_T_min 0.9768
_exptl_absorpt_correction_type multi-scan
_exptl_absorpt_process_details 'SADABS (Bruker 2002)'
_exptl_crystal_colour colorless
_exptl_crystal_density_diffrn 1.161
_exptl_crystal_density_method 'not measured'
_exptl_crystal_description block
_exptl_crystal_F_000 520
_exptl_crystal_size_max 0.32
_exptl_crystal_size_mid 0.30
_exptl_crystal_size_min 0.24
_refine_diff_density_max 0.172
_refine_diff_density_min -0.167
_refine_diff_density_rms 0.033
_refine_ls_abs_structure_details 'Flack H D (1983), Acta Cryst. A39, 876-881'
_refine_ls_abs_structure_Flack 0(2)
_refine_ls_extinction_method none
_refine_ls_goodness_of_fit_ref 1.049
_refine_ls_hydrogen_treatment mixed
_refine_ls_matrix_type full
_refine_ls_number_parameters 167
_refine_ls_number_reflns 2721
_refine_ls_number_restraints 0
_refine_ls_restrained_S_all 1.049
_refine_ls_R_factor_all 0.0496
_refine_ls_R_factor_gt 0.0434
_refine_ls_shift/su_max 0.001
_refine_ls_shift/su_mean 0.000
_refine_ls_structure_factor_coef Fsqd
_refine_ls_weighting_details 'calc w=1/[\s^2^(Fo^2^)+(0.0539P)^2^+0.1756P] where P=(Fo^2^+2Fc^2^)/3'
_refine_ls_weighting_scheme calc
_refine_ls_wR_factor_gt 0.1044
_refine_ls_wR_factor_ref 0.1083
_reflns_number_gt 2393
_reflns_number_total 2721
_reflns_threshold_expression >2sigma(I)
_cod_data_source_file c4ra09022e2.cif
_cod_data_source_block sad
_cod_original_cell_volume 1385.8(5)
_cod_original_sg_symbol_H-M P212121
_cod_database_code 7218116

loop_
_symmetry_equiv_pos_as_xyz
'x, y, z'
'-x+1/2, -y, z+1/2'
'-x, y+1/2, -z+1/2'
'x+1/2, -y+1/2, -z'

loop_
_atom_site_label
_atom_site_type_symbol
_atom_site_fract_x
_atom_site_fract_y
_atom_site_fract_z
_atom_site_U_iso_or_equiv
_atom_site_adp_type
_atom_site_occupancy
_atom_site_symmetry_multiplicity
_atom_site_calc_flag
_atom_site_refinement_flags
C1 C 1.10359(18) 0.97336(16) 0.89648(16) 0.0508(4) Uani 1 1 d .
C2 C 1.2560(2) 1.0504(2) 1.0391(3) 0.0913(9) Uani 1 1 d .
H2A H 1.2904 1.0960 0.9791 0.137 Uiso 1 1 calc R
H2B H 1.3271 1.0070 1.0729 0.137 Uiso 1 1 calc R
H2C H 1.2163 1.1025 1.0920 0.137 Uiso 1 1 calc R
C3 C 1.09393(17) 0.88145(16) 1.06196(14) 0.0456(4) Uani 1 1 d .
C4 C 1.1202(2) 0.8471(2) 1.16955(17) 0.0674(6) Uani 1 1 d .
H4 H 1.1849 0.8846 1.2115 0.081 Uiso 1 1 calc R
C5 C 1.0456(3) 0.7546(3) 1.21099(19) 0.0787(8) Uani 1 1 d .
H5 H 1.0608 0.7296 1.2825 0.094 Uiso 1 1 calc R
C6 C 0.9506(3) 0.6990(2) 1.1506(2) 0.0750(7) Uani 1 1 d .
H6 H 0.9026 0.6367 1.1808 0.090 Uiso 1 1 calc R
C7 C 0.9255(2) 0.73467(17) 1.04497(19) 0.0593(5) Uani 1 1 d .
H7 H 0.8607 0.6967 1.0035 0.071 Uiso 1 1 calc R
C8 C 0.99683(16) 0.82694(15) 1.00109(14) 0.0422(4) Uani 1 1 d .
C9 C 0.99190(17) 0.88166(15) 0.88844(14) 0.0430(4) Uani 1 1 d .
C10 C 1.0285(3) 0.7918(2) 0.79897(17) 0.0700(6) Uani 1 1 d .
H10A H 1.1126 0.7561 0.8162 0.105 Uiso 1 1 calc R
H10B H 1.0346 0.8314 0.7296 0.105 Uiso 1 1 calc R
H10C H 0.9611 0.7317 0.7952 0.105 Uiso 1 1 calc R
C11 C 0.85994(19) 0.94139(16) 0.85623(14) 0.0477(4) Uani 1 1 d .
H11A H 0.7962 0.8786 0.8427 0.057 Uiso 1 1 calc R
H11B H 0.8749 0.9805 0.7866 0.057 Uiso 1 1 calc R
C12 C 0.7282(3) 0.9768(2) 1.0334(2) 0.0791(7) Uani 1 1 d .
H12A H 0.7968 0.9461 1.0802 0.119 Uiso 1 1 calc R
H12B H 0.6699 0.9136 1.0118 0.119 Uiso 1 1 calc R
H12C H 0.6782 1.0358 1.0721 0.119 Uiso 1 1 calc R
C13 C 0.79101(18) 1.03180(17) 0.93173(14) 0.0477(4) Uani 1 1 d .
C14 C 0.6807(2) 1.0915(2) 0.8645(2) 0.0668(6) Uani 1 1 d .
H14A H 0.6347 1.1478 0.9095 0.100 Uiso 1 1 calc R
H14B H 0.6191 1.0327 0.8391 0.100 Uiso 1 1 calc R
H14C H 0.7194 1.1313 0.8027 0.100 Uiso 1 1 calc R
C15 C 0.8835(2) 1.12506(18) 0.96644(15) 0.0550(5) Uani 1 1 d .
N1 N 1.15635(14) 0.96859(13) 0.99880(14) 0.0541(4) Uani 1 1 d .
N2 N 0.9505(2) 1.19919(18) 0.99554(19) 0.0844(7) Uani 1 1 d .
O1 O 1.13939(16) 1.03809(14) 0.82280(14) 0.0797(5) Uani 1 1 d .

loop_
_atom_site_aniso_label
_atom_site_aniso_U_11
_atom_site_aniso_U_22
_atom_site_aniso_U_33
_atom_site_aniso_U_23
_atom_site_aniso_U_13
_atom_site_aniso_U_12
C1 0.0454(9) 0.0434(9) 0.0637(11) 0.0004(9) 0.0182(9) 0.0026(8)
C2 0.0593(13) 0.0636(13) 0.151(2) -0.0271(16) -0.0169(16) -0.0143(12)
C3 0.0389(8) 0.0474(9) 0.0506(9) -0.0109(8) -0.0031(7) 0.0117(8)
C4 0.0617(12) 0.0851(16) 0.0555(11) -0.0229(11) -0.0163(10) 0.0304(12)
C5 0.0843(17) 0.1006(19) 0.0512(12) 0.0210(12) 0.0156(12) 0.0434(16)
C6 0.0672(14) 0.0754(15) 0.0822(16) 0.0324(13) 0.0204(13) 0.0186(13)
C7 0.0485(10) 0.0524(11) 0.0770(13) 0.0126(10) 0.0025(10) 0.0015(9)
C8 0.0371(8) 0.0429(8) 0.0466(9) -0.0006(7) 0.0012(7) 0.0043(7)
C9 0.0467(9) 0.0407(8) 0.0416(9) -0.0046(7) 0.0001(8) -0.0008(8)
C10 0.0844(16) 0.0683(14) 0.0573(12) -0.0205(11) -0.0001(11) 0.0150(12)
C11 0.0534(10) 0.0487(10) 0.0410(9) -0.0010(7) -0.0097(8) -0.0004(8)
C12 0.0787(15) 0.0886(16) 0.0699(14) 0.0191(13) 0.0271(12) 0.0204(13)
C13 0.0472(9) 0.0508(10) 0.0452(9) 0.0023(8) 0.0003(8) 0.0037(8)
C14 0.0557(11) 0.0689(13) 0.0756(15) 0.0062(11) -0.0124(10) 0.0134(10)
C15 0.0594(11) 0.0539(11) 0.0517(10) -0.0119(9) -0.0064(9) 0.0145(10)
N1 0.0402(7) 0.0460(8) 0.0760(11) -0.0116(8) -0.0068(8) -0.0033(7)
N2 0.0799(13) 0.0711(12) 0.1022(16) -0.0339(13) -0.0181(13) 0.0085(11)
O1 0.0738(10) 0.0709(10) 0.0943(11) 0.0209(9) 0.0336(9) -0.0061(9)

loop_
_atom_type_symbol
_atom_type_description
_atom_type_scat_dispersion_real
_atom_type_scat_dispersion_imag
_atom_type_scat_source
C C 0.0033 0.0016 'International Tables Vol C Tables 4.2.6.8 and 6.1.1.4'
H H 0.0000 0.0000 'International Tables Vol C Tables 4.2.6.8 and 6.1.1.4'
N N 0.0061 0.0033 'International Tables Vol C Tables 4.2.6.8 and 6.1.1.4'
O O 0.0106 0.0060 'International Tables Vol C Tables 4.2.6.8 and 6.1.1.4'

loop_
_geom_angle_atom_site_label_1
_geom_angle_atom_site_label_2
_geom_angle_atom_site_label_3
_geom_angle
O1 C1 N1 126.11(19)
O1 C1 C9 125.32(19)
N1 C1 C9 108.56(15)
N1 C2 H2A 109.5
N1 C2 H2B 109.5
H2A C2 H2B 109.5
N1 C2 H2C 109.5
H2A C2 H2C 109.5
H2B C2 H2C 109.5
C8 C3 C4 121.26(19)
C8 C3 N1 109.69(15)
C4 C3 N1 129.03(18)
C5 C4 C3 116.9(2)
C5 C4 H4 121.6
C3 C4 H4 121.6
C6 C5 C4 122.2(2)
C6 C5 H5 118.9
C4 C5 H5 118.9
C5 C6 C7 120.1(2)
C5 C6 H6 119.9
C7 C6 H6 119.9
C6 C7 C8 119.5(2)
C6 C7 H7 120.3
C8 C7 H7 120.3
C3 C8 C7 120.07(18)
C3 C8 C9 109.40(15)
C7 C8 C9 130.49(17)
C8 C9 C1 101.27(14)
C8 C9 C10 111.61(15)
C1 C9 C10 108.55(15)
C8 C9 C11 116.16(14)
C1 C9 C11 110.53(14)
C10 C9 C11 108.37(15)
C9 C10 H10A 109.5
C9 C10 H10B 109.5
H10A C10 H10B 109.5
C9 C10 H10C 109.5
H10A C10 H10C 109.5
H10B C10 H10C 109.5
C9 C11 C13 121.73(14)
C9 C11 H11A 106.9
C13 C11 H11A 106.9
C9 C11 H11B 106.9
C13 C11 H11B 106.9
H11A C11 H11B 106.7
C13 C12 H12A 109.5
C13 C12 H12B 109.5
H12A C12 H12B 109.5
C13 C12 H12C 109.5
H12A C12 H12C 109.5
H12B C12 H12C 109.5
C15 C13 C12 108.73(17)
C15 C13 C14 107.18(16)
C12 C13 C14 108.37(17)
C15 C13 C11 111.37(15)
C12 C13 C11 113.67(16)
C14 C13 C11 107.26(15)
C13 C14 H14A 109.5
C13 C14 H14B 109.5
H14A C14 H14B 109.5
C13 C14 H14C 109.5
H14A C14 H14C 109.5
H14B C14 H14C 109.5
N2 C15 C13 177.1(2)
C1 N1 C3 111.06(14)
C1 N1 C2 123.8(2)
C3 N1 C2 124.9(2)

loop_
_geom_bond_atom_site_label_1
_geom_bond_atom_site_label_2
_geom_bond_distance
C1 O1 1.214(2)
C1 N1 1.357(3)
C1 C9 1.531(2)
C2 N1 1.449(2)
C2 H2A 0.9600
C2 H2B 0.9600
C2 H2C 0.9600
C3 C8 1.372(3)
C3 C4 1.394(3)
C3 N1 1.399(2)
C4 C5 1.383(4)
C4 H4 0.9300
C5 C6 1.359(4)
C5 H5 0.9300
C6 C7 1.374(3)
C6 H6 0.9300
C7 C8 1.374(3)
C7 H7 0.9300
C8 C9 1.508(2)
C9 C10 1.536(2)
C9 C11 1.539(2)
C10 H10A 0.9600
C10 H10B 0.9600
C10 H10C 0.9600
C11 C13 1.540(2)
C11 H11A 0.9700
C11 H11B 0.9700
C12 C13 1.524(3)
C12 H12A 0.9600
C12 H12B 0.9600
C12 H12C 0.9600
C13 C15 1.468(3)
C13 C14 1.535(3)
C14 H14A 0.9600
C14 H14B 0.9600
C14 H14C 0.9600
C15 N2 1.132(3)
